data_7154901
loop_
_publ_author_name
'De Los Santos, Zeus A.'
'Ding, Ransheng'
'Wolf, Christian'

_publ_section_title
;
 Quantitative chirality sensing of amines and amino alcohols via Schiff
 base formation with a stereodynamic UV/CD probe.
;
_journal_issue 6
_journal_name_full 'Organic &amp; biomolecular chemistry'
_journal_page_first 1934
_journal_page_last 1939
_journal_paper_doi 10.1039/c5ob02529j
_journal_volume 14
_journal_year 2016
_chemical_absolute_configuration unk
_chemical_formula_moiety 'C18 H15 N O2'
_chemical_formula_sum 'C18 H15 N O2'
_chemical_formula_weight 277.31
_chemical_name_systematic N-(2-(hydroxymethyl)phenyl)-2-naphthamide
_space_group_crystal_system monoclinic
_space_group_IT_number 14
_space_group_name_Hall '-P 2ybc'
_space_group_name_H-M_alt 'P 1 21/c 1'
_symmetry_cell_setting monoclinic
_symmetry_Int_Tables_number 14
_symmetry_space_group_name_Hall '-P 2ybc'
_symmetry_space_group_name_H-M 'P 1 21/c 1'
_atom_sites_solution_hydrogens geom
_audit_creation_method SHELXL-2014/7
_audit_update_record
;
2015-12-04 deposited with the CCDC.
2016-01-11 downloaded from the CCDC.
;
_cell_angle_alpha 90
_cell_angle_beta 96.9930(10)
_cell_angle_gamma 90
_cell_formula_units_Z 4
_cell_length_a 7.1207(5)
_cell_length_b 7.6201(5)
_cell_length_c 25.3427(17)
_cell_measurement_reflns_used 15318
_cell_measurement_temperature 296(2)
_cell_measurement_theta_max 33.294
_cell_measurement_theta_min 2.7865
_cell_volume 1364.88(16)
_computing_cell_refinement 'SAINT v.8.34A, Bruker-AXS'
_computing_data_collection 'APEX 2, Bruker-AXS'
_computing_data_reduction 'SAINT v.8.34A, Bruker-AXS'
_computing_molecular_graphics 'X-SEED, L. Barbour (1999)'
_computing_structure_refinement 'SHELXL-2014/7 (Sheldrick, 2014)'
_computing_structure_solution 'SHELXT-Version 2013/1, G. Sheldrick'
_diffrn_ambient_temperature 296(2)
_diffrn_measured_fraction_theta_full 1.000
_diffrn_measured_fraction_theta_max 1.000
_diffrn_measurement_device_type 'BRUKER APEXII CCD'
_diffrn_measurement_method 'omega scans'
_diffrn_radiation_probe x-ray
_diffrn_radiation_type MoK\a
_diffrn_radiation_wavelength 0.71073
_diffrn_reflns_av_R_equivalents 0.0189
_diffrn_reflns_av_unetI/netI 0.0119
_diffrn_reflns_laue_measured_fraction_full 1.000
_diffrn_reflns_laue_measured_fraction_max 1.000
_diffrn_reflns_limit_h_max 9
_diffrn_reflns_limit_h_min -9
_diffrn_reflns_limit_k_max 10
_diffrn_reflns_limit_k_min -10
_diffrn_reflns_limit_l_max 33
_diffrn_reflns_limit_l_min -33
_diffrn_reflns_number 18157
_diffrn_reflns_point_group_measured_fraction_full 1.000
_diffrn_reflns_point_group_measured_fraction_max 1.000
_diffrn_reflns_theta_full 25.000
_diffrn_reflns_theta_max 27.999
_diffrn_reflns_theta_min 1.619
_diffrn_source 'sealed X-ray tube'
_exptl_absorpt_coefficient_mu 0.088
_exptl_absorpt_correction_T_max 0.7466
_exptl_absorpt_correction_T_min 0.6686
_exptl_absorpt_correction_type multi-scan
_exptl_absorpt_process_details 'SADABS-2012/1, G. Sheldrick'
_exptl_crystal_colour Colourless
_exptl_crystal_density_diffrn 1.350
_exptl_crystal_description Needle
_exptl_crystal_F_000 584
_exptl_crystal_recrystallization_method 'Re-crystallisation from solvent: CHCl3'
_exptl_crystal_size_max 0.10
_exptl_crystal_size_mid 0.06
_exptl_crystal_size_min 0.06
_refine_diff_density_max 0.353
_refine_diff_density_min -0.239
_refine_diff_density_rms 0.051
_refine_ls_extinction_method none
_refine_ls_goodness_of_fit_ref 1.100
_refine_ls_hydrogen_treatment constr
_refine_ls_matrix_type full
_refine_ls_number_parameters 191
_refine_ls_number_reflns 3287
_refine_ls_number_restraints 0
_refine_ls_restrained_S_all 1.100
_refine_ls_R_factor_all 0.0391
_refine_ls_R_factor_gt 0.0376
_refine_ls_shift/su_max 0.001
_refine_ls_shift/su_mean 0.000
_refine_ls_structure_factor_coef Fsqd
_refine_ls_weighting_details 'w=1/[\s^2^(Fo^2^)+(0.0596P)^2^+0.5057P] where P=(Fo^2^+2Fc^2^)/3'
_refine_ls_weighting_scheme calc
_refine_ls_wR_factor_gt 0.1070
_refine_ls_wR_factor_ref 0.1085
_reflns_Friedel_coverage 0.000
_reflns_number_gt 3132
_reflns_number_total 3287
_reflns_threshold_expression 'I > 2\s(I)'
_cod_data_source_file c5ob02529j2.cif
_cod_data_source_block added_by_encifer
_cod_depositor_comments 'Adding full bibliography for 7154901--7154903.cif.'
_cod_original_sg_symbol_H-M 'P 21/c'
_cod_database_code 7154901
_shelx_shelxl_version_number 2014/7
_shelx_space_group_comment
;
The symmetry employed for this shelxl refinement is uniquely defined
by the following loop, which should always be used as a source of
symmetry information in preference to the above space-group names.
They are only intended as comments.
;

loop_
_space_group_symop_operation_xyz
'x, y, z'
'-x, y+1/2, -z+1/2'
'-x, -y, -z'
'x, -y-1/2, z-1/2'

loop_
_atom_site_label
_atom_site_type_symbol
_atom_site_fract_x
_atom_site_fract_y
_atom_site_fract_z
_atom_site_U_iso_or_equiv
_atom_site_adp_type
_atom_site_occupancy
_atom_site_site_symmetry_order
_atom_site_calc_flag
_atom_site_refinement_flags_posn
_atom_site_refinement_flags_adp
O1 O 0.16170(10) 0.70965(11) 0.56210(3) 0.01812(18) Uani 1 1 d . .
O2 O 0.81349(10) 0.66852(10) 0.50529(3) 0.01663(17) Uani 1 1 d . .
H2 H 0.9158 0.6754 0.5239 0.020 Uiso 1 1 calc R U
N1 N 0.44525(11) 0.67158(11) 0.52934(3) 0.01219(18) Uani 1 1 d . .
H1 H 0.5571 0.6295 0.5376 0.015 Uiso 1 1 calc R U
C11 C 0.32798(13) 0.66054(13) 0.56734(4) 0.0128(2) Uani 1 1 d . .
C12 C 0.40655(13) 0.74394(13) 0.47764(4) 0.01189(19) Uani 1 1 d . .
C10 C 0.41718(13) 0.58776(13) 0.61935(4) 0.01258(19) Uani 1 1 d . .
C8 C 0.68025(13) 0.56148(13) 0.68952(4) 0.0130(2) Uani 1 1 d . .
C9 C 0.60418(13) 0.61790(13) 0.63795(4) 0.01264(19) Uani 1 1 d . .
H9 H 0.6814 0.6758 0.6165 0.015 Uiso 1 1 calc R U
C13 C 0.55826(14) 0.82651(13) 0.45682(4) 0.0132(2) Uani 1 1 d . .
C3 C 0.56222(14) 0.46930(13) 0.72153(4) 0.0143(2) Uani 1 1 d . .
C17 C 0.22965(14) 0.72924(13) 0.44756(4) 0.0138(2) Uani 1 1 d . .
H17 H 0.1312 0.6716 0.4613 0.017 Uiso 1 1 calc R U
C7 C 0.86969(14) 0.59988(14) 0.71043(4) 0.0164(2) Uani 1 1 d . .
H7 H 0.9483 0.6581 0.6895 0.020 Uiso 1 1 calc R U
C1 C 0.30034(14) 0.49476(14) 0.65133(4) 0.0156(2) Uani 1 1 d . .
H1A H 0.1742 0.4743 0.6386 0.019 Uiso 1 1 calc R U
C16 C 0.20219(14) 0.80183(14) 0.39676(4) 0.0168(2) Uani 1 1 d . .
H16 H 0.0841 0.7941 0.3767 0.020 Uiso 1 1 calc R U
C18 C 0.74937(14) 0.84117(13) 0.48932(4) 0.0152(2) Uani 1 1 d . .
H18A H 0.8386 0.8958 0.4684 0.018 Uiso 1 1 calc R U
H18B H 0.7402 0.9133 0.5204 0.018 Uiso 1 1 calc R U
C15 C 0.34992(15) 0.88575(15) 0.37577(4) 0.0188(2) Uani 1 1 d . .
H15 H 0.3306 0.9345 0.3419 0.023 Uiso 1 1 calc R U
C2 C 0.37141(15) 0.43487(14) 0.70069(4) 0.0165(2) Uani 1 1 d . .
H2A H 0.2942 0.3711 0.7207 0.020 Uiso 1 1 calc R U
C14 C 0.52704(14) 0.89632(14) 0.40577(4) 0.0167(2) Uani 1 1 d . .
H14 H 0.6261 0.9510 0.3914 0.020 Uiso 1 1 calc R U
C4 C 0.63855(16) 0.41853(14) 0.77371(4) 0.0177(2) Uani 1 1 d . .
H4 H 0.5638 0.3562 0.7948 0.021 Uiso 1 1 calc R U
C5 C 0.82082(16) 0.46031(15) 0.79329(4) 0.0202(2) Uani 1 1 d . .
H5 H 0.8679 0.4284 0.8278 0.024 Uiso 1 1 calc R U
C6 C 0.93795(15) 0.55169(16) 0.76137(4) 0.0204(2) Uani 1 1 d . .
H6 H 1.0617 0.5792 0.7749 0.024 Uiso 1 1 calc R U

loop_
_atom_site_aniso_label
_atom_site_aniso_U_11
_atom_site_aniso_U_22
_atom_site_aniso_U_33
_atom_site_aniso_U_23
_atom_site_aniso_U_13
_atom_site_aniso_U_12
O1 0.0106(3) 0.0262(4) 0.0174(4) -0.0016(3) 0.0007(3) 0.0031(3)
O2 0.0105(3) 0.0158(4) 0.0226(4) 0.0016(3) -0.0017(3) 0.0014(3)
N1 0.0095(4) 0.0156(4) 0.0112(4) 0.0004(3) 0.0000(3) 0.0018(3)
C11 0.0115(4) 0.0139(4) 0.0126(4) -0.0025(3) 0.0001(3) -0.0008(3)
C12 0.0126(4) 0.0115(4) 0.0113(4) -0.0011(3) 0.0005(3) 0.0019(3)
C10 0.0127(4) 0.0135(4) 0.0117(4) -0.0021(3) 0.0017(3) 0.0007(3)
C8 0.0130(4) 0.0131(4) 0.0128(4) -0.0015(3) 0.0020(3) 0.0014(3)
C9 0.0121(4) 0.0141(4) 0.0122(4) -0.0002(3) 0.0034(3) -0.0007(3)
C13 0.0122(4) 0.0121(4) 0.0150(4) -0.0015(3) 0.0007(3) 0.0009(3)
C3 0.0176(5) 0.0123(4) 0.0135(4) -0.0011(3) 0.0040(3) 0.0017(3)
C17 0.0120(4) 0.0138(4) 0.0152(4) -0.0017(3) 0.0008(3) 0.0001(3)
C7 0.0134(4) 0.0206(5) 0.0150(4) -0.0016(4) 0.0014(3) 0.0010(4)
C1 0.0122(4) 0.0175(5) 0.0175(5) -0.0026(4) 0.0038(3) -0.0027(4)
C16 0.0154(5) 0.0179(5) 0.0156(5) -0.0008(4) -0.0036(3) 0.0005(4)
C18 0.0117(4) 0.0140(5) 0.0193(5) 0.0005(4) -0.0004(3) -0.0006(3)
C15 0.0212(5) 0.0203(5) 0.0139(4) 0.0031(4) -0.0018(4) -0.0008(4)
C2 0.0179(5) 0.0159(5) 0.0169(5) -0.0001(4) 0.0068(4) -0.0034(4)
C14 0.0165(5) 0.0175(5) 0.0162(5) 0.0015(4) 0.0023(4) -0.0018(4)
C4 0.0243(5) 0.0153(5) 0.0142(5) 0.0018(4) 0.0055(4) 0.0039(4)
C5 0.0255(5) 0.0224(5) 0.0121(4) -0.0002(4) -0.0001(4) 0.0096(4)
C6 0.0158(5) 0.0271(6) 0.0173(5) -0.0029(4) -0.0020(4) 0.0056(4)

loop_
_atom_type_symbol
_atom_type_description
_atom_type_scat_dispersion_real
_atom_type_scat_dispersion_imag
_atom_type_scat_source
C C 0.0033 0.0016 'International Tables Vol C Tables 4.2.6.8 and 6.1.1.4'
H H 0.0000 0.0000 'International Tables Vol C Tables 4.2.6.8 and 6.1.1.4'
N N 0.0061 0.0033 'International Tables Vol C Tables 4.2.6.8 and 6.1.1.4'
O O 0.0106 0.0060 'International Tables Vol C Tables 4.2.6.8 and 6.1.1.4'

loop_
_geom_angle_atom_site_label_1
_geom_angle_atom_site_label_2
_geom_angle_atom_site_label_3
_geom_angle
C18 O2 H2 109.5
C11 N1 C12 127.98(8)
C11 N1 H1 116.0
C12 N1 H1 116.0
O1 C11 N1 124.92(9)
O1 C11 C10 120.38(9)
N1 C11 C10 114.66(8)
C17 C12 C13 120.95(9)
C17 C12 N1 122.33(9)
C13 C12 N1 116.67(8)
C9 C10 C1 119.83(9)
C9 C10 C11 121.89(9)
C1 C10 C11 118.16(9)
C7 C8 C3 119.32(9)
C7 C8 C9 121.37(9)
C3 C8 C9 119.28(9)
C10 C9 C8 120.64(9)
C10 C9 H9 119.7
C8 C9 H9 119.7
C14 C13 C12 118.46(9)
C14 C13 C18 120.76(9)
C12 C13 C18 120.78(9)
C4 C3 C8 118.66(9)
C4 C3 C2 122.40(9)
C8 C3 C2 118.93(9)
C16 C17 C12 119.27(9)
C16 C17 H17 120.4
C12 C17 H17 120.4
C6 C7 C8 120.52(10)
C6 C7 H7 119.7
C8 C7 H7 119.7
C2 C1 C10 120.72(9)
C2 C1 H1A 119.6
C10 C1 H1A 119.6
C15 C16 C17 120.56(9)
C15 C16 H16 119.7
C17 C16 H16 119.7
O2 C18 C13 108.75(8)
O2 C18 H18A 109.9
C13 C18 H18A 109.9
O2 C18 H18B 109.9
C13 C18 H18B 109.9
H18A C18 H18B 108.3
C14 C15 C16 119.62(9)
C14 C15 H15 120.2
C16 C15 H15 120.2
C1 C2 C3 120.56(9)
C1 C2 H2A 119.7
C3 C2 H2A 119.7
C15 C14 C13 121.12(9)
C15 C14 H14 119.4
C13 C14 H14 119.4
C5 C4 C3 120.81(10)
C5 C4 H4 119.6
C3 C4 H4 119.6
C4 C5 C6 120.42(9)
C4 C5 H5 119.8
C6 C5 H5 119.8
C7 C6 C5 120.24(10)
C7 C6 H6 119.9
C5 C6 H6 119.9

loop_
_geom_bond_atom_site_label_1
_geom_bond_atom_site_label_2
_geom_bond_distance
O1 C11 1.2334(12)
O2 C18 1.4346(12)
O2 H2 0.8200
N1 C11 1.3519(12)
N1 C12 1.4174(12)
N1 H1 0.8600
C11 C10 1.4981(13)
C12 C17 1.3952(13)
C12 C13 1.4072(13)
C10 C9 1.3767(13)
C10 C1 1.4196(13)
C8 C7 1.4184(13)
C8 C3 1.4227(13)
C8 C9 1.4189(13)
C9 H9 0.9300
C13 C14 1.3914(14)
C13 C18 1.5066(13)
C3 C4 1.4209(13)
C3 C2 1.4209(14)
C17 C16 1.3929(14)
C17 H17 0.9300
C7 C6 1.3731(14)
C7 H7 0.9300
C1 C2 1.3692(14)
C1 H1A 0.9300
C16 C15 1.3909(15)
C16 H16 0.9300
C18 H18A 0.9700
C18 H18B 0.9700
C15 C14 1.3934(14)
C15 H15 0.9300
C2 H2A 0.9300
C14 H14 0.9300
C4 C5 1.3694(16)
C4 H4 0.9300
C5 C6 1.4139(16)
C5 H5 0.9300
C6 H6 0.9300
